data_9014156
loop_
_publ_author_name
'Santamaria-Perez D'
'Nuss, J.'
'Haines, J.'
'Jansen, M.'
'Vegas, A.'

_publ_section_title
;
 Iron silicides and their corresponding oxides: a high-pressure study of Fe5Si3
 Note: P = 30 GPa
;
_journal_name_full 'Solid State Sciences'
_journal_page_first 673
_journal_page_last 678
_journal_paper_doi 10.1016/j.solidstatesciences.2004.03.027
_journal_volume 6
_journal_year 2004
_chemical_compound_source Synthetic
_chemical_formula_sum 'Fe5 Si3'
_chemical_name_mineral Xifengite
_space_group_IT_number 193
_symmetry_space_group_name_Hall '-P 6c 2'
_symmetry_space_group_name_H-M 'P 63/m c m'
_cell_angle_alpha 90
_cell_angle_beta 90
_cell_angle_gamma 120
_cell_length_a 6.5412
_cell_length_b 6.5412
_cell_length_c 4.558
_cell_formula_units_Z 2
_cell_volume 168.896
_database_code_amcsd 0019681
_exptl_crystal_density_diffrn 7.147
_cod_database_code 9014156

loop_
_space_group_symop_operation_xyz
x,y,z
-x,-x+y,z
x,x-y,-z
-x+y,-x,1/2-z
x-y,x,1/2+z
-y,-x,1/2+z
y,x,1/2-z
y,-x+y,-z
-y,x-y,z
x-y,-y,z
-x+y,y,-z
x,y,1/2-z
-x,-y,1/2+z
x,x-y,1/2+z
-x,-x+y,1/2-z
x-y,x,-z
-x+y,-x,z
y,x,z
-y,-x,-z
-y,x-y,1/2-z
y,-x+y,1/2+z
-x+y,y,1/2+z
x-y,-y,1/2-z
-x,-y,-z

loop_
_atom_site_label
_atom_site_fract_x
_atom_site_fract_y
_atom_site_fract_z
Fe1 0.33333 0.66667 0.00000
Fe2 0.22770 0.00000 0.25000
Si 0.60200 0.00000 0.25000

loop_
_cod_related_entry_id
_cod_related_entry_database
_cod_related_entry_code
1 AMCSD 0019681
